data_7123350
loop_
_publ_author_name
'Yee, Chi-Chung'
'Ng, Antony, Wing Hung'
'Au-Yeung, Ho Yu'

_publ_section_title
;
 Control over the macrocyclisation pathway and product topology in a
 copper-templated catenane synthesis
;
_journal_name_full 'Chemical Communications'
_journal_paper_doi 10.1039/C9CC02263E
_journal_year 2019
_chemical_formula_moiety 'C56 H40 Cu N4 O8, F6 P, 2(C2 H3 N)'
_chemical_formula_sum 'C60 H46 Cu F6 N6 O8 P'
_chemical_formula_weight 1187.54
_space_group_crystal_system monoclinic
_space_group_IT_number 15
_space_group_name_Hall '-C 2yc'
_space_group_name_H-M_alt 'C 1 2/c 1'
_symmetry_space_group_name_Hall '-C 2yc'
_symmetry_space_group_name_H-M 'C 1 2/c 1'
_atom_sites_solution_hydrogens geom
_audit_creation_method SHELXL-2014/7
_audit_update_record
;
2019-03-10 deposited with the CCDC.    2019-04-29 downloaded from the CCDC.
;
_cell_angle_alpha 90
_cell_angle_beta 94.952(3)
_cell_angle_gamma 90
_cell_formula_units_Z 4
_cell_length_a 27.376(3)
_cell_length_b 11.9418(12)
_cell_length_c 16.4539(16)
_cell_measurement_reflns_used 9704
_cell_measurement_temperature 123(2)
_cell_measurement_theta_max 27.20
_cell_measurement_theta_min 2.48
_cell_volume 5359.0(10)
_computing_cell_refinement 'SAINT v8.34A (Bruker, 2014)'
_computing_data_collection 'APEX2 v2014.11-0 (Bruker, 2014)'
_computing_data_reduction 'SAINT v8.34A (Bruker, 2014)'
_computing_molecular_graphics 'Mercury (Macrae et. al, 2008)'
_computing_publication_material 'SHELXL-2014/7 (Sheldrick, 2015)'
_computing_structure_refinement 'SHELXL-2014/7 (Sheldrick, 2015)'
_computing_structure_solution 'XT (Sheldrick, 2015)'
_diffrn_ambient_temperature 123(2)
_diffrn_detector_area_resol_mean 1024
_diffrn_measured_fraction_theta_full 0.999
_diffrn_measured_fraction_theta_max 0.999
_diffrn_measurement_device_type 'Bruker D8 Venture with Photon100 CMOS detector'
_diffrn_measurement_method '\w and \f scans'
_diffrn_radiation_type MoK\a
_diffrn_radiation_wavelength 0.71073
_diffrn_reflns_av_R_equivalents 0.0500
_diffrn_reflns_av_unetI/netI 0.0234
_diffrn_reflns_Laue_measured_fraction_full 0.999
_diffrn_reflns_Laue_measured_fraction_max 0.999
_diffrn_reflns_limit_h_max 32
_diffrn_reflns_limit_h_min -32
_diffrn_reflns_limit_k_max 14
_diffrn_reflns_limit_k_min -14
_diffrn_reflns_limit_l_max 19
_diffrn_reflns_limit_l_min -19
_diffrn_reflns_number 59902
_diffrn_reflns_point_group_measured_fraction_full 0.999
_diffrn_reflns_point_group_measured_fraction_max 0.999
_diffrn_reflns_theta_full 25.027
_diffrn_reflns_theta_max 25.027
_diffrn_reflns_theta_min 2.787
_diffrn_source 'microfocus I\mS'
_exptl_absorpt_coefficient_mu 0.522
_exptl_absorpt_correction_T_max 0.7456
_exptl_absorpt_correction_T_min 0.6974
_exptl_absorpt_correction_type multi-scan
_exptl_absorpt_process_details 'SADABS (Sheldrick, 2014/5)'
_exptl_crystal_colour red
_exptl_crystal_density_diffrn 1.472
_exptl_crystal_description rod
_exptl_crystal_F_000 2440
_exptl_crystal_size_max 0.392
_exptl_crystal_size_mid 0.131
_exptl_crystal_size_min 0.076
_refine_diff_density_max 0.852
_refine_diff_density_min -0.348
_refine_diff_density_rms 0.071
_refine_ls_extinction_method none
_refine_ls_goodness_of_fit_ref 1.034
_refine_ls_hydrogen_treatment constr
_refine_ls_matrix_type full
_refine_ls_number_parameters 439
_refine_ls_number_reflns 4742
_refine_ls_number_restraints 23
_refine_ls_restrained_S_all 1.032
_refine_ls_R_factor_all 0.0625
_refine_ls_R_factor_gt 0.0473
_refine_ls_shift/su_max 0.000
_refine_ls_shift/su_mean 0.000
_refine_ls_structure_factor_coef Fsqd
_refine_ls_weighting_details 'w=1/[\s^2^(Fo^2^)+(0.0747P)^2^+11.0211P] where P=(Fo^2^+2Fc^2^)/3'
_refine_ls_weighting_scheme calc
_refine_ls_wR_factor_gt 0.1216
_refine_ls_wR_factor_ref 0.1325
_reflns_Friedel_coverage 0.000
_reflns_number_gt 3823
_reflns_number_total 4742
_reflns_threshold_expression 'I > 2\s(I)'
_cod_data_source_file c9cc02263e2.cif
_cod_data_source_block mo_CHEM0023_C0m
_cod_original_cell_volume 5359.1(9)
_cod_database_code 7123350
_shelx_shelxl_version_number 2014/7
_shelx_space_group_comment
;
The symmetry employed for this shelxl refinement is uniquely defined
by the following loop, which should always be used as a source of
symmetry information in preference to the above space-group names.
They are only intended as comments.
;
_shelx_estimated_absorpt_t_min 0.821
_shelx_estimated_absorpt_t_max 0.961

loop_
_space_group_symop_operation_xyz
'x, y, z'
'-x, y, -z+1/2'
'x+1/2, y+1/2, z'
'-x+1/2, y+1/2, -z+1/2'
'-x, -y, -z'
'x, -y, z-1/2'
'-x+1/2, -y+1/2, -z'
'x+1/2, -y+1/2, z-1/2'

loop_
_atom_site_label
_atom_site_type_symbol
_atom_site_fract_x
_atom_site_fract_y
_atom_site_fract_z
_atom_site_U_iso_or_equiv
_atom_site_adp_type
_atom_site_occupancy
_atom_site_site_symmetry_order
_atom_site_calc_flag
_atom_site_refinement_flags_posn
_atom_site_refinement_flags_adp
_atom_site_refinement_flags_occupancy
_atom_site_disorder_assembly
_atom_site_disorder_group
Cu1 Cu 0.0000 0.75534(3) 0.2500 0.01788(15) Uani 1 2 d S T P . .
N1 N -0.06191(8) 0.83648(18) 0.27414(13) 0.0233(5) Uani 1 1 d . . . . .
N2 N -0.04859(8) 0.66068(18) 0.17827(12) 0.0230(5) Uani 1 1 d . . . . .
C1 C -0.06760(10) 0.9266(2) 0.32061(16) 0.0269(6) Uani 1 1 d . . . . .
C2 C -0.11379(11) 0.9725(3) 0.32940(19) 0.0362(7) Uani 1 1 d . . . . .
H2 H -0.1167 1.0368 0.3626 0.043 Uiso 1 1 calc R U . . .
C3 C -0.15476(11) 0.9251(3) 0.2903(2) 0.0409(8) Uani 1 1 d . . . . .
H3 H -0.1862 0.9564 0.2962 0.049 Uiso 1 1 calc R U . . .
C4 C -0.15019(10) 0.8302(3) 0.24176(18) 0.0341(7) Uani 1 1 d . . . . .
C5 C -0.19069(11) 0.7721(3) 0.1987(2) 0.0423(8) Uani 1 1 d . . . . .
H5 H -0.2231 0.7989 0.2029 0.051 Uiso 1 1 calc R U . . .
C6 C -0.18402(11) 0.6817(3) 0.1532(2) 0.0428(8) Uani 1 1 d . . . . .
H6 H -0.2117 0.6450 0.1264 0.051 Uiso 1 1 calc R U . . .
C7 C -0.13592(10) 0.6391(3) 0.14413(17) 0.0341(7) Uani 1 1 d . . . . .
C8 C -0.12638(12) 0.5454(3) 0.09667(18) 0.0394(8) Uani 1 1 d . . . . .
H8 H -0.1526 0.5053 0.0684 0.047 Uiso 1 1 calc R U . . .
C9 C -0.07901(12) 0.5123(3) 0.09141(18) 0.0366(7) Uani 1 1 d . . . . .
H9 H -0.0722 0.4488 0.0595 0.044 Uiso 1 1 calc R U . . .
C10 C -0.04078(10) 0.5716(2) 0.13277(16) 0.0278(6) Uani 1 1 d . . . . .
C11 C -0.09547(9) 0.6936(2) 0.18447(16) 0.0256(6) Uani 1 1 d . . . . .
C12 C -0.10275(9) 0.7892(2) 0.23509(16) 0.0253(6) Uani 1 1 d . . . . .
C13 C -0.02132(10) 0.9730(2) 0.36354(16) 0.0268(6) Uani 1 1 d . . . . .
H13A H 0.0044 0.9804 0.3251 0.032 Uiso 1 1 calc R U . . .
H13B H -0.0275 1.0478 0.3867 0.032 Uiso 1 1 calc R U . . .
O1 O -0.00626(7) 0.89601(16) 0.42693(11) 0.0298(5) Uani 1 1 d . . . . .
C14 C 0.04265(10) 0.8872(2) 0.45012(16) 0.0271(6) Uani 1 1 d D . . . .
C15 C 0.07833(10) 0.9623(3) 0.42775(17) 0.0316(7) Uani 1 1 d D . . . .
H15 H 0.0695 1.0267 0.3959 0.038 Uiso 1 1 calc R U . . .
C16 C 0.12690(11) 0.9404(3) 0.45327(19) 0.0379(7) Uani 1 1 d D . . . .
H16 H 0.1518 0.9889 0.4369 0.045 Uiso 1 1 calc R U . . .
C17 C 0.13990(11) 0.8485(3) 0.50257(18) 0.0392(8) Uani 1 1 d D . . . .
C18 C 0.10341(12) 0.7761(3) 0.52598(18) 0.0366(7) Uani 1 1 d D . . . .
H18 H 0.1120 0.7137 0.5600 0.044 Uiso 1 1 calc R U . . .
C19 C 0.05542(11) 0.7956(3) 0.49977(16) 0.0300(6) Uani 1 1 d D . . . .
H19 H 0.0307 0.7463 0.5155 0.036 Uiso 1 1 calc R U . . .
C20 C 0.19162(13) 0.8277(4) 0.5301(2) 0.0566(10) Uani 1 1 d D . . . .
H20 H 0.2157 0.8750 0.5099 0.068 Uiso 1 1 calc R U . . .
O2 O 0.20526(10) 0.7538(3) 0.5770(2) 0.0748(9) Uani 1 1 d D . . . .
C21 C 0.01172(11) 0.5358(2) 0.13026(17) 0.0290(6) Uani 1 1 d . . . . .
H21A H 0.0271 0.5242 0.1863 0.035 Uiso 1 1 calc R U . . .
H21B H 0.0134 0.4647 0.0997 0.035 Uiso 1 1 calc R U . . .
O3 O 0.03661(7) 0.62242(16) 0.09071(12) 0.0341(5) Uani 1 1 d . . . . .
C22 C 0.0853(6) 0.619(2) 0.091(2) 0.032(3) Uani 0.641(17) 1 d . . P A 1
C23 C 0.1064(6) 0.7088(17) 0.0532(14) 0.043(3) Uani 0.641(17) 1 d . . P A 1
H23 H 0.0862 0.7666 0.0291 0.051 Uiso 0.641(17) 1 calc R U P A 1
C24 C 0.1559(6) 0.7141(17) 0.0503(13) 0.052(3) Uani 0.641(17) 1 d . . P A 1
H24 H 0.1695 0.7746 0.0224 0.062 Uiso 0.641(17) 1 calc R U P A 1
C25 C 0.1869(4) 0.6333(12) 0.0870(7) 0.045(3) Uani 0.641(17) 1 d . . P A 1
C26 C 0.1659(5) 0.5420(14) 0.1260(9) 0.050(3) Uani 0.641(17) 1 d . . P A 1
H26 H 0.1861 0.4825 0.1477 0.060 Uiso 0.641(17) 1 calc R U P A 1
C27 C 0.1159(5) 0.5398(11) 0.1325(12) 0.038(3) Uani 0.641(17) 1 d . . P A 1
H27 H 0.1022 0.4841 0.1649 0.046 Uiso 0.641(17) 1 calc R U P A 1
C28 C 0.2406(4) 0.6391(11) 0.0807(8) 0.072(3) Uani 0.641(17) 1 d . . P A 1
H28 H 0.2530 0.6975 0.0491 0.086 Uiso 0.641(17) 1 calc R U P A 1
O4 O 0.2701(3) 0.5711(8) 0.1148(7) 0.090(3) Uani 0.641(17) 1 d . . P A 1
C22B C 0.0889(12) 0.610(4) 0.103(5) 0.032(3) Uani 0.359(17) 1 d D . P A 2
C23B C 0.1097(8) 0.5102(18) 0.1340(18) 0.031(4) Uani 0.359(17) 1 d D U P A 2
H23B H 0.0903 0.4490 0.1492 0.037 Uiso 0.359(17) 1 calc R U P A 2
C24B C 0.1605(8) 0.506(3) 0.141(2) 0.054(7) Uani 0.359(17) 1 d D . P A 2
H24B H 0.1771 0.4505 0.1738 0.064 Uiso 0.359(17) 1 calc R U P A 2
C25B C 0.1874(6) 0.5844(15) 0.1000(11) 0.031(4) Uani 0.359(17) 1 d D . P A 2
C26B C 0.1655(7) 0.6826(19) 0.0675(18) 0.034(6) Uani 0.359(17) 1 d D . P A 2
H26B H 0.1848 0.7404 0.0469 0.041 Uiso 0.359(17) 1 calc R U P A 2
C27B C 0.1151(8) 0.694(2) 0.066(2) 0.038(7) Uani 0.359(17) 1 d D . P A 2
H27B H 0.0988 0.7563 0.0406 0.045 Uiso 0.359(17) 1 calc R U P A 2
C28B C 0.2404(5) 0.5681(17) 0.1005(7) 0.048(4) Uani 0.359(17) 1 d D . P A 2
H28B H 0.2531 0.5027 0.1275 0.058 Uiso 0.359(17) 1 calc R U P A 2
O4B O 0.2700(5) 0.6268(11) 0.0710(8) 0.062(4) Uani 0.359(17) 1 d D . P A 2
N3 N 0.22366(15) 0.6045(4) 0.8433(3) 0.0911(14) Uani 1 1 d . . . . .
C29 C 0.19411(19) 0.6671(5) 0.8156(3) 0.0757(14) Uani 1 1 d . . . . .
C30 C 0.1577(2) 0.7463(4) 0.7800(5) 0.109(2) Uani 1 1 d . . . . .
H30A H 0.1587 0.7475 0.7206 0.163 Uiso 1 1 calc R U . . .
H30B H 0.1649 0.8212 0.8020 0.163 Uiso 1 1 calc R U . . .
H30C H 0.1250 0.7231 0.7933 0.163 Uiso 1 1 calc R U . . .
P1 P 0.0000 0.74648(8) 0.7500 0.0297(3) Uani 1 2 d S T P . .
F1 F 0.04075(7) 0.84165(16) 0.75763(13) 0.0525(5) Uani 1 1 d . . . . .
F2 F -0.00006(12) 0.74513(17) 0.84588(13) 0.0739(8) Uani 1 1 d . . . . .
F3 F 0.04062(7) 0.65045(16) 0.75778(13) 0.0561(5) Uani 1 1 d . . . . .

loop_
_atom_site_aniso_label
_atom_site_aniso_U_11
_atom_site_aniso_U_22
_atom_site_aniso_U_33
_atom_site_aniso_U_23
_atom_site_aniso_U_13
_atom_site_aniso_U_12
Cu1 0.0163(2) 0.0197(3) 0.0176(2) 0.000 0.00101(16) 0.000
N1 0.0250(11) 0.0251(12) 0.0205(11) 0.0037(9) 0.0053(9) 0.0014(9)
N2 0.0269(12) 0.0250(12) 0.0168(11) 0.0016(9) -0.0001(9) -0.0027(9)
C1 0.0328(15) 0.0251(14) 0.0238(14) 0.0032(12) 0.0084(11) 0.0034(12)
C2 0.0374(17) 0.0322(16) 0.0408(18) -0.0006(14) 0.0135(14) 0.0094(14)
C3 0.0276(16) 0.050(2) 0.0471(19) 0.0064(16) 0.0121(14) 0.0130(14)
C4 0.0273(15) 0.0449(19) 0.0308(16) 0.0101(14) 0.0069(12) 0.0030(13)
C5 0.0181(14) 0.069(2) 0.0391(18) 0.0107(17) 0.0012(13) -0.0006(14)
C6 0.0272(16) 0.063(2) 0.0365(18) 0.0080(17) -0.0055(13) -0.0125(15)
C7 0.0319(16) 0.0432(18) 0.0262(15) 0.0067(14) -0.0033(12) -0.0112(13)
C8 0.0448(19) 0.0417(19) 0.0300(16) 0.0006(14) -0.0073(14) -0.0192(15)
C9 0.0490(19) 0.0355(17) 0.0246(15) -0.0071(13) -0.0007(13) -0.0078(14)
C10 0.0414(16) 0.0246(15) 0.0173(13) 0.0009(11) 0.0018(11) -0.0033(12)
C11 0.0261(14) 0.0299(15) 0.0204(13) 0.0091(12) -0.0010(11) -0.0045(12)
C12 0.0183(13) 0.0333(15) 0.0244(14) 0.0054(12) 0.0028(11) -0.0002(11)
C13 0.0371(16) 0.0203(14) 0.0244(14) -0.0016(11) 0.0095(12) 0.0004(12)
O1 0.0365(11) 0.0284(11) 0.0250(10) 0.0021(8) 0.0049(8) -0.0030(9)
C14 0.0307(15) 0.0300(15) 0.0211(14) -0.0095(12) 0.0044(11) -0.0022(12)
C15 0.0372(17) 0.0342(16) 0.0235(14) -0.0056(13) 0.0033(12) -0.0045(13)
C16 0.0334(16) 0.0463(19) 0.0344(17) -0.0089(15) 0.0055(13) -0.0114(14)
C17 0.0360(17) 0.051(2) 0.0297(16) -0.0086(15) -0.0008(13) -0.0020(15)
C18 0.0423(18) 0.0411(18) 0.0253(15) -0.0073(13) -0.0026(13) 0.0012(14)
C19 0.0383(16) 0.0310(16) 0.0206(14) -0.0057(12) 0.0013(12) -0.0051(13)
C20 0.042(2) 0.075(3) 0.051(2) 0.001(2) -0.0042(17) -0.0065(19)
O2 0.0455(16) 0.099(3) 0.076(2) 0.0257(17) -0.0220(15) -0.0048(14)
C21 0.0451(17) 0.0199(14) 0.0226(14) -0.0023(11) 0.0056(12) 0.0026(12)
O3 0.0402(12) 0.0268(11) 0.0369(11) 0.0037(9) 0.0125(9) 0.0051(9)
C22 0.032(3) 0.041(4) 0.023(11) -0.012(3) 0.004(4) 0.006(2)
C23 0.040(6) 0.052(6) 0.038(5) -0.008(4) 0.014(5) 0.003(5)
C24 0.039(6) 0.064(9) 0.052(7) -0.019(6) 0.005(5) 0.006(6)
C25 0.036(5) 0.047(9) 0.052(6) -0.021(6) 0.008(4) 0.001(5)
C26 0.047(6) 0.079(10) 0.024(7) 0.000(6) 0.004(5) 0.023(6)
C27 0.038(5) 0.030(6) 0.046(5) -0.008(5) 0.004(4) 0.005(4)
C28 0.047(6) 0.076(7) 0.093(7) -0.028(6) 0.004(5) 0.006(5)
O4 0.046(4) 0.097(6) 0.129(7) -0.025(5) 0.007(4) 0.015(4)
C22B 0.032(3) 0.041(4) 0.023(11) -0.012(3) 0.004(4) 0.006(2)
C23B 0.033(7) 0.031(9) 0.027(6) 0.002(7) 0.003(5) 0.001(5)
C24B 0.043(8) 0.089(17) 0.031(10) 0.028(8) 0.016(6) 0.012(8)
C25B 0.045(8) 0.025(9) 0.025(7) -0.003(7) 0.011(5) 0.004(8)
C26B 0.014(10) 0.041(15) 0.051(16) -0.022(10) 0.013(10) 0.002(8)
C27B 0.029(10) 0.025(9) 0.058(16) -0.018(8) 0.004(8) -0.003(7)
C28B 0.031(8) 0.073(11) 0.041(6) -0.006(6) 0.006(5) 0.002(7)
O4B 0.043(7) 0.069(8) 0.075(7) -0.010(5) 0.010(5) -0.003(5)
N3 0.063(3) 0.079(3) 0.136(4) -0.004(3) 0.038(3) -0.014(2)
C29 0.070(3) 0.083(4) 0.079(3) -0.019(3) 0.032(3) -0.034(3)
C30 0.074(4) 0.099(5) 0.145(6) -0.008(4) -0.032(4) 0.002(3)
P1 0.0438(6) 0.0201(5) 0.0269(6) 0.000 0.0119(5) 0.000
F1 0.0506(11) 0.0336(10) 0.0737(14) 0.0029(10) 0.0071(10) -0.0073(9)
F2 0.136(2) 0.0561(15) 0.0324(12) 0.0012(9) 0.0208(13) 0.0042(13)
F3 0.0577(12) 0.0345(11) 0.0755(15) -0.0113(10) 0.0032(10) 0.0102(9)

loop_
_atom_type_symbol
_atom_type_description
_atom_type_scat_dispersion_real
_atom_type_scat_dispersion_imag
_atom_type_scat_source
C C 0.0033 0.0016 'International Tables Vol C Tables 4.2.6.8 and 6.1.1.4'
H H 0.0000 0.0000 'International Tables Vol C Tables 4.2.6.8 and 6.1.1.4'
N N 0.0061 0.0033 'International Tables Vol C Tables 4.2.6.8 and 6.1.1.4'
O O 0.0106 0.0060 'International Tables Vol C Tables 4.2.6.8 and 6.1.1.4'
F F 0.0171 0.0103 'International Tables Vol C Tables 4.2.6.8 and 6.1.1.4'
P P 0.1023 0.0942 'International Tables Vol C Tables 4.2.6.8 and 6.1.1.4'
Cu Cu 0.3201 1.2651 'International Tables Vol C Tables 4.2.6.8 and 6.1.1.4'

loop_
_geom_angle_atom_site_label_1
_geom_angle_atom_site_label_2
_geom_angle_atom_site_label_3
_geom_angle
_geom_angle_site_symmetry_1
_geom_angle_site_symmetry_3
N1 Cu1 N1 122.71(12) . 2
N1 Cu1 N2 131.86(8) . 2
N1 Cu1 N2 82.15(9) 2 2
N1 Cu1 N2 82.15(9) . .
N1 Cu1 N2 131.86(8) 2 .
N2 Cu1 N2 112.77(12) 2 .
C1 N1 C12 118.1(2) . .
C1 N1 Cu1 129.75(18) . .
C12 N1 Cu1 112.13(17) . .
C10 N2 C11 118.3(2) . .
C10 N2 Cu1 129.82(18) . .
C11 N2 Cu1 111.72(17) . .
N1 C1 C2 121.7(3) . .
N1 C1 C13 115.5(2) . .
C2 C1 C13 122.7(3) . .
C3 C2 C1 120.2(3) . .
C3 C2 H2 119.9 . .
C1 C2 H2 119.9 . .
C2 C3 C4 119.6(3) . .
C2 C3 H3 120.2 . .
C4 C3 H3 120.2 . .
C3 C4 C12 117.2(3) . .
C3 C4 C5 124.6(3) . .
C12 C4 C5 118.2(3) . .
C6 C5 C4 121.9(3) . .
C6 C5 H5 119.1 . .
C4 C5 H5 119.1 . .
C5 C6 C7 121.1(3) . .
C5 C6 H6 119.4 . .
C7 C6 H6 119.4 . .
C11 C7 C8 117.2(3) . .
C11 C7 C6 118.8(3) . .
C8 C7 C6 124.0(3) . .
C9 C8 C7 119.3(3) . .
C9 C8 H8 120.3 . .
C7 C8 H8 120.3 . .
C8 C9 C10 120.0(3) . .
C8 C9 H9 120.0 . .
C10 C9 H9 120.0 . .
N2 C10 C9 122.1(3) . .
N2 C10 C21 116.3(2) . .
C9 C10 C21 121.5(3) . .
N2 C11 C7 123.0(3) . .
N2 C11 C12 117.0(2) . .
C7 C11 C12 120.0(2) . .
N1 C12 C4 123.1(3) . .
N1 C12 C11 116.9(2) . .
C4 C12 C11 119.9(2) . .
O1 C13 C1 106.5(2) . .
O1 C13 H13A 110.4 . .
C1 C13 H13A 110.4 . .
O1 C13 H13B 110.4 . .
C1 C13 H13B 110.4 . .
H13A C13 H13B 108.6 . .
C14 O1 C13 118.0(2) . .
O1 C14 C19 114.5(2) . .
O1 C14 C15 124.6(3) . .
C19 C14 C15 120.8(3) . .
C16 C15 C14 118.3(3) . .
C16 C15 H15 120.9 . .
C14 C15 H15 120.9 . .
C15 C16 C17 121.1(3) . .
C15 C16 H16 119.5 . .
C17 C16 H16 119.5 . .
C16 C17 C18 119.6(3) . .
C16 C17 C20 120.2(3) . .
C18 C17 C20 120.1(3) . .
C19 C18 C17 119.9(3) . .
C19 C18 H18 120.1 . .
C17 C18 H18 120.1 . .
C18 C19 C14 120.3(3) . .
C18 C19 H19 119.9 . .
C14 C19 H19 119.9 . .
O2 C20 C17 123.8(4) . .
O2 C20 H20 118.1 . .
C17 C20 H20 118.1 . .
O3 C21 C10 107.6(2) . .
O3 C21 H21A 110.2 . .
C10 C21 H21A 110.2 . .
O3 C21 H21B 110.2 . .
C10 C21 H21B 110.2 . .
H21A C21 H21B 108.5 . .
C22 O3 C21 119.6(6) . .
C21 O3 C22B 111.9(11) . .
O3 C22 C23 115.5(12) . .
O3 C22 C27 125.3(13) . .
C23 C22 C27 119.0(14) . .
C24 C23 C22 120.4(16) . .
C24 C23 H23 119.8 . .
C22 C23 H23 119.8 . .
C23 C24 C25 121.8(17) . .
C23 C24 H24 119.1 . .
C25 C24 H24 119.1 . .
C24 C25 C26 118.4(13) . .
C24 C25 C28 120.6(14) . .
C26 C25 C28 120.9(12) . .
C27 C26 C25 119.6(10) . .
C27 C26 H26 120.2 . .
C25 C26 H26 120.2 . .
C26 C27 C22 120.3(13) . .
C26 C27 H27 119.9 . .
C22 C27 H27 119.9 . .
O4 C28 C25 123.0(17) . .
O4 C28 H28 118.5 . .
C25 C28 H28 118.5 . .
C27B C22B C23B 124(2) . .
C27B C22B O3 114(2) . .
C23B C22B O3 120(2) . .
C24B C23B C22B 115.5(19) . .
C24B C23B H23B 122.2 . .
C22B C23B H23B 122.2 . .
C23B C24B C25B 120.4(17) . .
C23B C24B H24B 119.8 . .
C25B C24B H24B 119.8 . .
C24B C25B C26B 121.0(16) . .
C24B C25B C28B 118.2(15) . .
C26B C25B C28B 120.3(15) . .
C27B C26B C25B 118.7(17) . .
C27B C26B H26B 120.7 . .
C25B C26B H26B 120.7 . .
C26B C27B C22B 118(2) . .
C26B C27B H27B 120.9 . .
C22B C27B H27B 120.9 . .
O4B C28B C25B 128(2) . .
O4B C28B H28B 115.8 . .
C25B C28B H28B 115.8 . .
N3 C29 C30 179.0(6) . .
C29 C30 H30A 109.5 . .
C29 C30 H30B 109.5 . .
H30A C30 H30B 109.5 . .
C29 C30 H30C 109.5 . .
H30A C30 H30C 109.5 . .
H30B C30 H30C 109.5 . .
F2 P1 F2 178.83(17) . 2_556
F2 P1 F1 89.41(13) . .
F2 P1 F1 91.43(12) 2_556 .
F2 P1 F1 91.43(12) . 2_556
F2 P1 F1 89.41(13) 2_556 2_556
F1 P1 F1 88.75(15) . 2_556
F2 P1 F3 88.47(12) . .
F2 P1 F3 90.69(13) 2_556 .
F1 P1 F3 91.60(11) . .
F1 P1 F3 179.64(11) 2_556 .
F2 P1 F3 90.69(13) . 2_556
F2 P1 F3 88.47(13) 2_556 2_556
F1 P1 F3 179.64(11) . 2_556
F1 P1 F3 91.60(11) 2_556 2_556
F3 P1 F3 88.06(16) . 2_556

loop_
_geom_bond_atom_site_label_1
_geom_bond_atom_site_label_2
_geom_bond_distance
_geom_bond_site_symmetry_2
Cu1 N1 2.021(2) .
Cu1 N1 2.021(2) 2
Cu1 N2 2.042(2) 2
Cu1 N2 2.042(2) .
N1 C1 1.337(3) .
N1 C12 1.363(3) .
N2 C10 1.329(3) .
N2 C11 1.354(3) .
C1 C2 1.397(4) .
C1 C13 1.503(4) .
C2 C3 1.366(5) .
C2 H2 0.9500 .
C3 C4 1.398(5) .
C3 H3 0.9500 .
C4 C12 1.401(4) .
C4 C5 1.441(4) .
C5 C6 1.336(5) .
C5 H5 0.9500 .
C6 C7 1.432(4) .
C6 H6 0.9500 .
C7 C11 1.401(4) .
C7 C8 1.402(5) .
C8 C9 1.366(4) .
C8 H8 0.9500 .
C9 C10 1.392(4) .
C9 H9 0.9500 .
C10 C21 1.503(4) .
C11 C12 1.438(4) .
C13 O1 1.425(3) .
C13 H13A 0.9900 .
C13 H13B 0.9900 .
O1 C14 1.364(3) .
C14 C19 1.392(4) .
C14 C15 1.399(4) .
C15 C16 1.384(4) .
C15 H15 0.9500 .
C16 C17 1.393(5) .
C16 H16 0.9500 .
C17 C18 1.400(4) .
C17 C20 1.470(5) .
C18 C19 1.367(4) .
C18 H18 0.9500 .
C19 H19 0.9500 .
C20 O2 1.209(5) .
C20 H20 0.9500 .
C21 O3 1.426(3) .
C21 H21A 0.9900 .
C21 H21B 0.9900 .
O3 C22 1.332(17) .
O3 C22B 1.44(3) .
C22 C23 1.389(14) .
C22 C27 1.402(15) .
C23 C24 1.361(17) .
C23 H23 0.9500 .
C24 C25 1.390(13) .
C24 H24 0.9500 .
C25 C26 1.411(14) .
C25 C28 1.484(14) .
C26 C27 1.384(15) .
C26 H26 0.9500 .
C27 H27 0.9500 .
C28 O4 1.244(18) .
C28 H28 0.9500 .
C22B C27B 1.396(19) .
C22B C23B 1.402(19) .
C23B C24B 1.386(18) .
C23B H23B 0.9500 .
C24B C25B 1.396(15) .
C24B H24B 0.9500 .
C25B C26B 1.403(15) .
C25B C28B 1.463(16) .
C26B C27B 1.383(19) .
C26B H26B 0.9500 .
C27B H27B 0.9500 .
C28B O4B 1.203(18) .
C28B H28B 0.9500 .
N3 C29 1.165(6) .
C29 C30 1.460(8) .
C30 H30A 0.9800 .
C30 H30B 0.9800 .
C30 H30C 0.9800 .
P1 F2 1.578(2) .
P1 F2 1.578(2) 2_556
P1 F1 1.590(2) .
P1 F1 1.5901(19) 2_556
P1 F3 1.595(2) .
P1 F3 1.595(2) 2_556

loop_
_geom_torsion_atom_site_label_1
_geom_torsion_atom_site_label_2
_geom_torsion_atom_site_label_3
_geom_torsion_atom_site_label_4
_geom_torsion
C12 N1 C1 C2 -0.2(4)
Cu1 N1 C1 C2 179.1(2)
C12 N1 C1 C13 178.6(2)
Cu1 N1 C1 C13 -2.0(3)
N1 C1 C2 C3 0.3(4)
C13 C1 C2 C3 -178.5(3)
C1 C2 C3 C4 0.2(5)
C2 C3 C4 C12 -0.7(4)
C2 C3 C4 C5 179.0(3)
C3 C4 C5 C6 -180.0(3)
C12 C4 C5 C6 -0.2(5)
C4 C5 C6 C7 -0.9(5)
C5 C6 C7 C11 0.4(5)
C5 C6 C7 C8 -179.3(3)
C11 C7 C8 C9 -0.4(4)
C6 C7 C8 C9 179.3(3)
C7 C8 C9 C10 -0.1(5)
C11 N2 C10 C9 0.4(4)
Cu1 N2 C10 C9 175.7(2)
C11 N2 C10 C21 -177.8(2)
Cu1 N2 C10 C21 -2.5(3)
C8 C9 C10 N2 0.2(4)
C8 C9 C10 C21 178.3(3)
C10 N2 C11 C7 -1.0(4)
Cu1 N2 C11 C7 -177.2(2)
C10 N2 C11 C12 179.1(2)
Cu1 N2 C11 C12 3.0(3)
C8 C7 C11 N2 1.0(4)
C6 C7 C11 N2 -178.7(3)
C8 C7 C11 C12 -179.1(3)
C6 C7 C11 C12 1.2(4)
C1 N1 C12 C4 -0.4(4)
Cu1 N1 C12 C4 -179.8(2)
C1 N1 C12 C11 179.0(2)
Cu1 N1 C12 C11 -0.5(3)
C3 C4 C12 N1 0.8(4)
C5 C4 C12 N1 -178.9(3)
C3 C4 C12 C11 -178.5(3)
C5 C4 C12 C11 1.7(4)
N2 C11 C12 N1 -1.7(4)
C7 C11 C12 N1 178.4(2)
N2 C11 C12 C4 177.6(2)
C7 C11 C12 C4 -2.2(4)
N1 C1 C13 O1 -72.2(3)
C2 C1 C13 O1 106.6(3)
C1 C13 O1 C14 150.5(2)
C13 O1 C14 C19 -167.6(2)
C13 O1 C14 C15 12.7(4)
O1 C14 C15 C16 -177.5(2)
C19 C14 C15 C16 2.8(4)
C14 C15 C16 C17 -2.4(4)
C15 C16 C17 C18 0.8(5)
C15 C16 C17 C20 -179.0(3)
C16 C17 C18 C19 0.6(4)
C20 C17 C18 C19 -179.6(3)
C17 C18 C19 C14 -0.2(4)
O1 C14 C19 C18 178.8(2)
C15 C14 C19 C18 -1.5(4)
C16 C17 C20 O2 175.2(4)
C18 C17 C20 O2 -4.6(6)
N2 C10 C21 O3 -65.7(3)
C9 C10 C21 O3 116.0(3)
C10 C21 O3 C22 170(2)
C10 C21 O3 C22B 165(4)
C21 O3 C22 C23 -178(2)
C21 O3 C22 C27 -4(5)
O3 C22 C23 C24 -180(3)
C27 C22 C23 C24 5(5)
C22 C23 C24 C25 -2(4)
C23 C24 C25 C26 2(3)
C23 C24 C25 C28 178.1(17)
C24 C25 C26 C27 -5(2)
C28 C25 C26 C27 178.7(13)
C25 C26 C27 C22 9(3)
O3 C22 C27 C26 177(3)
C23 C22 C27 C26 -8(5)
C24 C25 C28 O4 177.4(14)
C26 C25 C28 O4 -6.6(16)
C21 O3 C22B C27B -179(4)
C21 O3 C22B C23B 14(7)
C27B C22B C23B C24B 12(9)
O3 C22B C23B C24B 178(5)
C22B C23B C24B C25B -16(6)
C23B C24B C25B C26B 15(5)
C23B C24B C25B C28B -172(3)
C24B C25B C26B C27B -9(4)
C28B C25B C26B C27B 178(3)
C25B C26B C27B C22B 5(6)
C23B C22B C27B C26B -7(9)
O3 C22B C27B C26B -173(4)
C24B C25B C28B O4B -178(2)
C26B C25B C28B O4B -5(3)
